data_7237036
loop_
_publ_author_name
'Wang, Chengyuan'
'Nakamura, Hiroshi'
'Sugino, Hiroyoshi'
'Takimiya, Kazuo'

_publ_section_title
;
 Thiacycle-fused benzo[1,2-b:4,5-b&#x2032;]dithiophenes (BDTs): synthesis,
 packing, molecular orientation and semiconducting properties
;
_journal_issue 14
_journal_name_full 'Journal of Materials Chemistry C'
_journal_page_first 3604
_journal_paper_doi 10.1039/C7TC05317G
_journal_volume 6
_journal_year 2018
_chemical_formula_moiety 'C12 H6 S6'
_chemical_formula_sum 'C12 H6 S6'
_chemical_formula_weight 342.54
_space_group_crystal_system monoclinic
_space_group_IT_number 14
_space_group_name_Hall '-P 2yn'
_space_group_name_H-M_alt 'P 1 21/n 1'
_atom_sites_solution_hydrogens geom
_atom_sites_solution_primary direct
_atom_sites_solution_secondary difmap
_audit_update_record
;
2017-11-20 deposited with the CCDC.
2017-12-14 downloaded from the CCDC.
;
_cell_angle_alpha 90.0000
_cell_angle_beta 95.8008(12)
_cell_angle_gamma 90.0000
_cell_formula_units_Z 2
_cell_length_a 4.03205(8)
_cell_length_b 21.1574(4)
_cell_length_c 7.31181(13)
_cell_measurement_reflns_used 7735
_cell_measurement_temperature 100
_cell_measurement_theta_max 68.14
_cell_measurement_theta_min 4.18
_cell_volume 620.56(2)
_computing_cell_refinement 'RAPID AUTO'
_computing_data_collection 'RAPID AUTO (Rigaku, ????)'
_computing_data_reduction 'RAPID AUTO'
_computing_molecular_graphics 'CrystalStructure 4.2'
_computing_publication_material 'CrystalStructure 4.2 (Rigaku, 2015)'
_computing_structure_refinement 'SHELXL Version 2014/7 (Sheldrick, 2008)'
_computing_structure_solution 'SIR92 (Altomare, et al., 1994)'
_diffrn_ambient_temperature 100
_diffrn_detector_area_resol_mean 10.000
_diffrn_measured_fraction_theta_full 1.000
_diffrn_measured_fraction_theta_max 1.000
_diffrn_measurement_device_type 'Rigaku R-AXIS RAPID'
_diffrn_measurement_method \w
_diffrn_radiation_type 'Cu K\a'
_diffrn_radiation_wavelength 1.54187
_diffrn_reflns_av_R_equivalents 0.1039
_diffrn_reflns_Laue_measured_fraction_full 1.000
_diffrn_reflns_Laue_measured_fraction_max 1.000
_diffrn_reflns_limit_h_max 4
_diffrn_reflns_limit_h_min -4
_diffrn_reflns_limit_k_max 25
_diffrn_reflns_limit_k_min -25
_diffrn_reflns_limit_l_max 8
_diffrn_reflns_limit_l_min -8
_diffrn_reflns_number 10765
_diffrn_reflns_point_group_measured_fraction_full 1.000
_diffrn_reflns_point_group_measured_fraction_max 1.000
_diffrn_reflns_theta_full 67.687
_diffrn_reflns_theta_max 68.225
_diffrn_reflns_theta_min 4.179
_diffrn_standards_number 0
_exptl_absorpt_coefficient_mu 9.953
_exptl_absorpt_correction_T_max 0.370
_exptl_absorpt_correction_T_min 0.246
_exptl_absorpt_correction_type multi-scan
_exptl_absorpt_process_details 'ABSCOR (Rigaku, 1995)'
_exptl_crystal_colour brown
_exptl_crystal_density_diffrn 1.833
_exptl_crystal_density_method 'not measured'
_exptl_crystal_description block
_exptl_crystal_F_000 348.00
_exptl_crystal_size_max 0.300
_exptl_crystal_size_mid 0.100
_exptl_crystal_size_min 0.100
_refine_diff_density_max 0.66
_refine_diff_density_min -0.48
_refine_ls_extinction_method none
_refine_ls_goodness_of_fit_ref 1.197
_refine_ls_hydrogen_treatment constr
_refine_ls_number_parameters 82
_refine_ls_number_reflns 1134
_refine_ls_number_restraints 0
_refine_ls_R_factor_all 0.0709
_refine_ls_R_factor_gt 0.0531
_refine_ls_shift/su_max 0.000
_refine_ls_structure_factor_coef Fsqd
_refine_ls_weighting_details 'w = 1/[\s^2^(Fo^2^)+(0.0214P)^2^+2.5725P] where P=(Fo^2^+2Fc^2^)/3'
_refine_ls_weighting_scheme calc
_refine_ls_wR_factor_gt 0.1096
_refine_ls_wR_factor_ref 0.1343
_reflns_Friedel_coverage 0.000
_reflns_number_gt 891
_reflns_number_total 1134
_reflns_threshold_expression F^2^>2.0\s(F^2^)
_cod_data_source_file c7tc05317g2.cif
_cod_data_source_block 170316-MDT-BDT
_cod_database_code 7237036

loop_
_space_group_symop_id
_space_group_symop_operation_xyz
1 +X,+Y,+Z
2 1/2-X,1/2+Y,1/2-Z
3 -X,-Y,-Z
4 -1/2+X,-1/2-Y,-1/2+Z

loop_
_atom_site_label
_atom_site_type_symbol
_atom_site_fract_x
_atom_site_fract_y
_atom_site_fract_z
_atom_site_U_iso_or_equiv
_atom_site_adp_type
_atom_site_occupancy
_atom_site_site_symmetry_order
_atom_site_calc_flag
_atom_site_refinement_flags_posn
_atom_site_refinement_flags_adp
S1 S 0.0505(3) -0.21575(7) 1.21049(19) 0.0294(4) Uani 1 1 d . .
S2 S 0.2994(3) -0.13843(6) 0.88916(18) 0.0264(4) Uani 1 1 d . .
S3 S 0.1072(3) -0.09671(7) 1.43674(18) 0.0272(4) Uani 1 1 d . .
C4 C 0.4283(12) 0.0203(2) 1.1799(7) 0.0229(11) Uani 1 1 d . .
H4 H 0.3831 0.0336 1.2990 0.027 Uiso 1 1 calc R U
C5 C -0.0876(13) -0.1740(3) 1.4082(7) 0.0268(12) Uani 1 1 d . .
H5A H -0.3328 -0.1689 1.3909 0.032 Uiso 1 1 calc R U
H5B H -0.0308 -0.1994 1.5207 0.032 Uiso 1 1 calc R U
C6 C 0.4221(12) -0.0602(2) 0.9376(7) 0.0226(11) Uani 1 1 d . .
C7 C 0.3464(12) -0.0410(3) 1.1143(7) 0.0229(11) Uani 1 1 d . .
C8 C 0.1997(12) -0.0922(3) 1.2066(7) 0.0225(11) Uani 1 1 d . .
C9 C 0.1656(12) -0.1458(2) 1.1072(7) 0.0243(12) Uani 1 1 d . .

loop_
_atom_site_aniso_label
_atom_site_aniso_U_11
_atom_site_aniso_U_22
_atom_site_aniso_U_33
_atom_site_aniso_U_23
_atom_site_aniso_U_13
_atom_site_aniso_U_12
S1 0.0303(8) 0.0258(8) 0.0330(8) -0.0005(6) 0.0077(6) -0.0040(6)
S2 0.0274(7) 0.0255(8) 0.0267(7) -0.0013(5) 0.0047(5) -0.0005(6)
S3 0.0276(8) 0.0298(8) 0.0249(7) 0.0002(5) 0.0054(5) -0.0025(6)
C4 0.016(3) 0.029(3) 0.022(2) 0.000(2) -0.0030(19) 0.004(2)
C5 0.024(3) 0.028(3) 0.029(3) 0.002(2) 0.005(2) -0.002(2)
C6 0.019(3) 0.024(3) 0.024(3) 0.000(2) -0.0013(19) 0.002(2)
C7 0.019(3) 0.027(3) 0.022(3) 0.005(2) 0.0008(19) 0.004(2)
C8 0.016(3) 0.029(3) 0.023(3) -0.002(2) 0.0052(19) -0.002(2)
C9 0.019(3) 0.023(3) 0.031(3) -0.001(2) 0.007(2) -0.001(2)

loop_
_atom_type_symbol
_atom_type_description
_atom_type_scat_dispersion_real
_atom_type_scat_dispersion_imag
_atom_type_scat_source
C C 0.0181 0.0091
;
International Tables for Crystallography
(Vol. C, Tables 4.2.6.8 and 6.1.1.4)
;
H H 0.0000 0.0000
;
International Tables for Crystallography
(Vol. C, Table 6.1.1.4)
;
S S 0.3331 0.5567
;
International Tables for Crystallography
(Vol. C, Tables 4.2.6.8 and 6.1.1.4)
;

loop_
_geom_angle_atom_site_label_1
_geom_angle_atom_site_label_2
_geom_angle_atom_site_label_3
_geom_angle
_geom_angle_site_symmetry_1
C9 S1 C5 92.7(2) .
C9 S2 C6 90.4(2) .
C8 S3 C5 94.0(2) .
C6 C4 C7 116.8(5) 3_657
C6 C4 H4 121.6 3_657
C7 C4 H4 121.6 .
S3 C5 S1 111.3(3) .
S3 C5 H5A 109.4 .
S1 C5 H5A 109.4 .
S3 C5 H5B 109.4 .
S1 C5 H5B 109.4 .
H5A C5 H5B 108.0 .
C4 C6 C7 122.5(5) 3_657
C4 C6 S2 125.5(4) 3_657
C7 C6 S2 111.9(4) .
C4 C7 C6 120.6(5) .
C4 C7 C8 128.9(5) .
C6 C7 C8 110.4(5) .
C9 C8 C7 114.0(5) .
C9 C8 S3 116.7(4) .
C7 C8 S3 128.8(4) .
C8 C9 S2 113.2(4) .
C8 C9 S1 119.9(4) .
S2 C9 S1 126.4(3) .

loop_
_geom_bond_atom_site_label_1
_geom_bond_atom_site_label_2
_geom_bond_distance
_geom_bond_site_symmetry_2
S1 C9 1.745(5) .
S1 C5 1.828(5) .
S2 C9 1.741(5) .
S2 C6 1.753(5) .
S3 C8 1.763(5) .
S3 C5 1.816(5) .
C4 C6 1.386(7) 3_657
C4 C7 1.411(7) .
C4 H4 0.9500 .
C5 H5A 0.9900 .
C5 H5B 0.9900 .
C6 C4 1.386(7) 3_657
C6 C7 1.417(7) .
C7 C8 1.434(7) .
C8 C9 1.348(7) .

loop_
_geom_torsion_atom_site_label_1
_geom_torsion_atom_site_label_2
_geom_torsion_atom_site_label_3
_geom_torsion_atom_site_label_4
_geom_torsion
_geom_torsion_site_symmetry_1
_geom_torsion_site_symmetry_4
C8 S3 C5 S1 21.5(3) . .
C9 S1 C5 S3 -22.2(3) . .
C9 S2 C6 C4 178.4(5) . 3_657
C9 S2 C6 C7 -2.4(4) . .
C6 C4 C7 C6 1.3(8) 3_657 .
C6 C4 C7 C8 178.2(5) 3_657 .
C4 C6 C7 C4 -1.3(8) 3_657 .
S2 C6 C7 C4 179.4(4) . .
C4 C6 C7 C8 -178.8(5) 3_657 .
S2 C6 C7 C8 2.0(5) . .
C4 C7 C8 C9 -177.5(5) . .
C6 C7 C8 C9 -0.3(6) . .
C4 C7 C8 S3 -5.8(8) . .
C6 C7 C8 S3 171.5(4) . .
C5 S3 C8 C9 -12.2(5) . .
C5 S3 C8 C7 176.2(5) . .
C7 C8 C9 S2 -1.5(6) . .
S3 C8 C9 S2 -174.3(3) . .
C7 C8 C9 S1 170.4(4) . .
S3 C8 C9 S1 -2.4(6) . .
C6 S2 C9 C8 2.2(4) . .
C6 S2 C9 S1 -169.1(4) . .
C5 S1 C9 C8 15.5(5) . .
C5 S1 C9 S2 -173.7(4) . .
